data_4088694
loop_
_publ_author_name
'Shimbayashi, Takuya'
'Okamoto, Kazuhiro'
'Ohe, Kouichi'

_publ_section_title
;
 C--H Activation Induced by Oxidative Addition of N--O Bonds in Oxime
 Esters: Formation of Rhodacycles and Cycloaddition with Alkynes
;
_journal_issue 11
_journal_name_full Organometallics
_journal_page_first 2026
_journal_paper_doi 10.1021/acs.organomet.6b00311
_journal_volume 35
_journal_year 2016
_chemical_formula_moiety 'C55 H60 Cl3 N O2 P2 Rh'
_chemical_formula_sum 'C55 H60 Cl3 N O2 P2 Rh'
_chemical_formula_weight 1038.30
_space_group_crystal_system monoclinic
_space_group_IT_number 15
_space_group_name_Hall '-C 2yc'
_space_group_name_H-M_alt 'C 1 2/c 1'
_atom_sites_solution_hydrogens geom
_atom_sites_solution_primary direct
_atom_sites_solution_secondary difmap
_cell_angle_alpha 90.0000
_cell_angle_beta 104.869(4)
_cell_angle_gamma 90.0000
_cell_formula_units_Z 8
_cell_length_a 34.409(10)
_cell_length_b 12.515(3)
_cell_length_c 24.078(7)
_cell_measurement_reflns_used 14871
_cell_measurement_temperature 143
_cell_measurement_theta_max 27.46
_cell_measurement_theta_min 3.02
_cell_volume 10021(5)
_computing_cell_refinement CrystalClear
_computing_data_collection 'CrystalClear (Rigaku/MSC Inc., 2006)'
_computing_data_reduction CrystalClear
_computing_molecular_graphics 'CrystalStructure 4.2'
_computing_publication_material 'CrystalStructure 4.2 (Rigaku, 2015)'
_computing_structure_refinement 'SHELXL97 (Sheldrick, 2008)'
_computing_structure_solution 'Il Milione (Burla, et al., 2007)'
_diffrn_ambient_temperature 143
_diffrn_detector_area_resol_mean 7.314
_diffrn_measured_fraction_theta_full 0.989
_diffrn_measured_fraction_theta_max 0.974
_diffrn_measurement_device_type 'Rigaku Saturn70'
_diffrn_measurement_method \w
_diffrn_radiation_type 'Mo K\a'
_diffrn_radiation_wavelength 0.71075
_diffrn_reflns_av_R_equivalents 0.0569
_diffrn_reflns_Laue_measured_fraction_full 0.989
_diffrn_reflns_Laue_measured_fraction_max 0.974
_diffrn_reflns_limit_h_max 44
_diffrn_reflns_limit_h_min -42
_diffrn_reflns_limit_k_max 16
_diffrn_reflns_limit_k_min -16
_diffrn_reflns_limit_l_max 31
_diffrn_reflns_limit_l_min -26
_diffrn_reflns_number 39836
_diffrn_reflns_point_group_measured_fraction_full 0.989
_diffrn_reflns_point_group_measured_fraction_max 0.974
_diffrn_reflns_theta_full 25.242
_diffrn_reflns_theta_max 27.466
_diffrn_reflns_theta_min 3.016
_diffrn_standards_number 0
_exptl_absorpt_coefficient_mu 0.606
_exptl_absorpt_correction_T_max 0.886
_exptl_absorpt_correction_T_min 0.720
_exptl_absorpt_correction_type multi-scan
_exptl_absorpt_process_details 'REQAB (Rigaku, 1998)'
_exptl_crystal_colour yellow
_exptl_crystal_density_diffrn 1.376
_exptl_crystal_density_method 'not measured'
_exptl_crystal_description prism
_exptl_crystal_F_000 4312.00
_exptl_crystal_size_max 0.200
_exptl_crystal_size_mid 0.200
_exptl_crystal_size_min 0.200
_refine_diff_density_max 1.93
_refine_diff_density_min -1.75
_refine_ls_extinction_method none
_refine_ls_goodness_of_fit_ref 1.105
_refine_ls_hydrogen_treatment constr
_refine_ls_number_parameters 577
_refine_ls_number_reflns 11184
_refine_ls_number_restraints 0
_refine_ls_R_factor_all 0.0731
_refine_ls_R_factor_gt 0.0619
_refine_ls_shift/su_max 0.002
_refine_ls_structure_factor_coef Fsqd
_refine_ls_weighting_details 'w = 1/[\s^2^(Fo^2^)+(0.0487P)^2^+49.6438P] where P=(Fo^2^+2Fc^2^)/3'
_refine_ls_weighting_scheme calc
_refine_ls_wR_factor_gt 0.1355
_refine_ls_wR_factor_ref 0.1418
_reflns_Friedel_coverage 0.000
_reflns_number_gt 9755
_reflns_number_total 11184
_reflns_threshold_expression F^2^>2.0\s(F^2^)
_cod_data_source_file om6b00311_si_002.cif
_cod_data_source_block 2
_cod_database_code 4088694
_shelxl_version_number 2014-3

loop_
_space_group_symop_operation_xyz
'x, y, z'
'-x, y, -z+1/2'
'x+1/2, y+1/2, z'
'-x+1/2, y+1/2, -z+1/2'
'-x, -y, -z'
'x, -y, z-1/2'
'-x+1/2, -y+1/2, -z'
'x+1/2, -y+1/2, z-1/2'

loop_
_atom_site_label
_atom_site_type_symbol
_atom_site_fract_x
_atom_site_fract_y
_atom_site_fract_z
_atom_site_U_iso_or_equiv
_atom_site_adp_type
_atom_site_occupancy
_atom_site_site_symmetry_order
_atom_site_calc_flag
_atom_site_refinement_flags_posn
_atom_site_refinement_flags_adp
Rh1 Rh 0.64129(2) 0.95688(2) 0.65402(2) 0.01518(9) Uani 1 1 d . .
Cl1 Cl 0.68309(3) 1.00956(8) 0.74526(4) 0.0226(2) Uani 1 1 d . .
Cl2 Cl 0.37438(7) 0.3834(2) 0.59259(9) 0.1033(8) Uani 1 1 d . .
Cl3 Cl 0.31307(8) 0.5021(3) 1.01123(11) 0.1204(9) Uani 1 1 d . .
P1 P 0.69553(3) 0.98917(8) 0.61114(4) 0.0165(2) Uani 1 1 d . .
P2 P 0.59178(3) 0.92282(8) 0.70409(4) 0.0173(2) Uani 1 1 d . .
O1 O 0.62307(8) 1.1230(2) 0.63430(11) 0.0226(6) Uani 1 1 d . .
O2 O 0.57942(9) 1.1027(2) 0.54851(12) 0.0298(7) Uani 1 1 d . .
N1 N 0.60685(9) 0.8942(2) 0.58113(13) 0.0180(6) Uani 1 1 d . .
H1 H 0.5910 0.9357 0.5556 0.022 Uiso 1 1 calc R U
C1 C 0.65712(11) 0.8023(3) 0.66419(16) 0.0183(7) Uani 1 1 d . .
C2 C 0.68510(11) 0.7548(3) 0.70970(16) 0.0235(8) Uani 1 1 d . .
H2 H 0.6974 0.7957 0.7428 0.028 Uiso 1 1 calc R U
C3 C 0.69513(13) 0.6474(3) 0.70665(19) 0.0306(9) Uani 1 1 d . .
H3 H 0.7146 0.6161 0.7376 0.037 Uiso 1 1 calc R U
C4 C 0.67715(13) 0.5852(3) 0.6592(2) 0.0336(10) Uani 1 1 d . .
H4 H 0.6847 0.5126 0.6575 0.040 Uiso 1 1 calc R U
C5 C 0.64828(13) 0.6295(3) 0.61483(19) 0.0312(10) Uani 1 1 d . .
H5 H 0.6354 0.5868 0.5827 0.037 Uiso 1 1 calc R U
C6 C 0.63784(11) 0.7370(3) 0.61684(17) 0.0212(8) Uani 1 1 d . .
C7 C 0.60808(11) 0.7932(3) 0.57194(15) 0.0192(7) Uani 1 1 d . .
C8 C 0.58063(12) 0.7360(3) 0.52208(17) 0.0264(9) Uani 1 1 d . .
H8 H 0.5974 0.6866 0.5052 0.032 Uiso 1 1 calc R U
C9 C 0.55822(14) 0.8107(4) 0.47458(17) 0.0356(11) Uani 1 1 d . .
H9A H 0.5409 0.7686 0.4436 0.043 Uiso 1 1 calc R U
H9B H 0.5416 0.8603 0.4902 0.043 Uiso 1 1 calc R U
H9C H 0.5776 0.8512 0.4595 0.043 Uiso 1 1 calc R U
C10 C 0.55067(13) 0.6675(3) 0.54490(19) 0.0306(9) Uani 1 1 d . .
H10A H 0.5326 0.6298 0.5128 0.037 Uiso 1 1 calc R U
H10B H 0.5655 0.6154 0.5728 0.037 Uiso 1 1 calc R U
H10C H 0.5349 0.7140 0.5636 0.037 Uiso 1 1 calc R U
C11 C 0.59949(11) 1.1572(3) 0.58999(17) 0.0235(8) Uani 1 1 d . .
C12 C 0.59558(12) 1.2814(3) 0.58339(19) 0.0301(9) Uani 1 1 d . .
C13 C 0.55197(14) 1.3106(4) 0.5545(2) 0.0468(13) Uani 1 1 d . .
H13A H 0.5434 1.2739 0.5174 0.056 Uiso 1 1 calc R U
H13B H 0.5347 1.2887 0.5792 0.056 Uiso 1 1 calc R U
H13C H 0.5498 1.3881 0.5484 0.056 Uiso 1 1 calc R U
C14 C 0.60945(15) 1.3382(3) 0.6415(2) 0.0376(11) Uani 1 1 d . .
H14A H 0.6374 1.3189 0.6596 0.045 Uiso 1 1 calc R U
H14B H 0.6074 1.4157 0.6356 0.045 Uiso 1 1 calc R U
H14C H 0.5924 1.3163 0.6664 0.045 Uiso 1 1 calc R U
C15 C 0.62241(16) 1.3165(4) 0.5437(2) 0.0437(12) Uani 1 1 d . .
H15A H 0.6505 1.2980 0.5618 0.052 Uiso 1 1 calc R U
H15B H 0.6136 1.2797 0.5067 0.052 Uiso 1 1 calc R U
H15C H 0.6201 1.3939 0.5376 0.052 Uiso 1 1 calc R U
C16 C 0.68506(12) 0.9589(3) 0.53395(15) 0.0211(8) Uani 1 1 d . .
C17 C 0.71083(15) 0.9003(4) 0.51015(18) 0.0361(11) Uani 1 1 d . .
H17 H 0.7344 0.8697 0.5344 0.043 Uiso 1 1 calc R U
C18 C 0.70253(18) 0.8857(4) 0.4509(2) 0.0476(14) Uani 1 1 d . .
H18 H 0.7208 0.8466 0.4351 0.057 Uiso 1 1 calc R U
C19 C 0.66795(17) 0.9276(4) 0.41498(19) 0.0441(13) Uani 1 1 d . .
H19 H 0.6620 0.9156 0.3747 0.053 Uiso 1 1 calc R U
C20 C 0.64238(15) 0.9866(4) 0.43813(19) 0.0390(11) Uani 1 1 d . .
H20 H 0.6189 1.0169 0.4135 0.047 Uiso 1 1 calc R U
C21 C 0.65044(13) 1.0027(4) 0.49706(17) 0.0303(9) Uani 1 1 d . .
H21 H 0.6324 1.0436 0.5125 0.036 Uiso 1 1 calc R U
C22 C 0.74160(11) 0.9145(3) 0.64294(15) 0.0187(7) Uani 1 1 d . .
C23 C 0.77581(11) 0.9662(3) 0.67547(16) 0.0238(8) Uani 1 1 d . .
H23 H 0.7764 1.0420 0.6777 0.029 Uiso 1 1 calc R U
C24 C 0.80915(12) 0.9072(4) 0.70475(18) 0.0293(9) Uani 1 1 d . .
H24 H 0.8321 0.9431 0.7273 0.035 Uiso 1 1 calc R U
C25 C 0.80910(12) 0.7972(4) 0.70133(17) 0.0278(9) Uani 1 1 d . .
H25 H 0.8318 0.7573 0.7217 0.033 Uiso 1 1 calc R U
C26 C 0.77561(12) 0.7452(3) 0.66784(17) 0.0265(9) Uani 1 1 d . .
H26 H 0.7756 0.6696 0.6648 0.032 Uiso 1 1 calc R U
C27 C 0.74222(12) 0.8030(3) 0.63883(16) 0.0221(8) Uani 1 1 d . .
H27 H 0.7195 0.7665 0.6159 0.026 Uiso 1 1 calc R U
C28 C 0.71357(11) 1.1274(3) 0.61419(15) 0.0191(7) Uani 1 1 d . .
C29 C 0.73276(14) 1.1649(4) 0.57306(18) 0.0312(10) Uani 1 1 d . .
H29 H 0.7340 1.1209 0.5414 0.037 Uiso 1 1 calc R U
C30 C 0.74989(15) 1.2658(4) 0.5785(2) 0.0382(11) Uani 1 1 d . .
H30 H 0.7628 1.2905 0.5505 0.046 Uiso 1 1 calc R U
C31 C 0.74835(14) 1.3306(4) 0.62409(19) 0.0339(10) Uani 1 1 d . .
H31 H 0.7603 1.3996 0.6275 0.041 Uiso 1 1 calc R U
C32 C 0.72943(12) 1.2954(3) 0.66490(17) 0.0244(8) Uani 1 1 d . .
H32 H 0.7283 1.3401 0.6963 0.029 Uiso 1 1 calc R U
C33 C 0.71206(11) 1.1938(3) 0.65972(16) 0.0215(8) Uani 1 1 d . .
H33 H 0.6990 1.1699 0.6878 0.026 Uiso 1 1 calc R U
C34 C 0.57918(11) 1.0318(3) 0.74705(16) 0.0206(8) Uani 1 1 d . .
C35 C 0.59344(13) 1.1346(3) 0.74473(18) 0.0271(9) Uani 1 1 d . .
H35 H 0.6110 1.1498 0.7211 0.032 Uiso 1 1 calc R U
C36 C 0.58211(14) 1.2159(4) 0.7768(2) 0.0349(10) Uani 1 1 d . .
H36 H 0.5923 1.2861 0.7754 0.042 Uiso 1 1 calc R U
C37 C 0.55620(14) 1.1950(4) 0.8106(2) 0.0351(10) Uani 1 1 d . .
H37 H 0.5484 1.2508 0.8323 0.042 Uiso 1 1 calc R U
C38 C 0.54156(16) 1.0933(4) 0.8129(2) 0.0446(13) Uani 1 1 d . .
H38 H 0.5237 1.0785 0.8362 0.053 Uiso 1 1 calc R U
C39 C 0.55287(15) 1.0124(4) 0.7810(2) 0.0393(12) Uani 1 1 d . .
H39 H 0.5425 0.9424 0.7824 0.047 Uiso 1 1 calc R U
C40 C 0.60615(11) 0.8149(3) 0.75648(17) 0.0242(8) Uani 1 1 d . .
C41 C 0.62658(13) 0.8395(4) 0.81262(19) 0.0362(11) Uani 1 1 d . .
H41 H 0.6317 0.9119 0.8240 0.043 Uiso 1 1 calc R U
C42 C 0.63955(16) 0.7573(6) 0.8524(2) 0.0586(17) Uani 1 1 d . .
H42 H 0.6535 0.7739 0.8909 0.070 Uiso 1 1 calc R U
C43 C 0.63214(17) 0.6525(6) 0.8360(3) 0.069(2) Uani 1 1 d . .
H43 H 0.6405 0.5969 0.8633 0.083 Uiso 1 1 calc R U
C44 C 0.61262(15) 0.6280(4) 0.7799(3) 0.0511(15) Uani 1 1 d . .
H44 H 0.6080 0.5554 0.7688 0.061 Uiso 1 1 calc R U
C45 C 0.59971(13) 0.7078(3) 0.7395(2) 0.0327(10) Uani 1 1 d . .
H45 H 0.5866 0.6903 0.7009 0.039 Uiso 1 1 calc R U
C46 C 0.54118(11) 0.8856(3) 0.66054(16) 0.0206(8) Uani 1 1 d . .
C47 C 0.52594(12) 0.9405(3) 0.60913(17) 0.0241(8) Uani 1 1 d . .
H47 H 0.5419 0.9934 0.5972 0.029 Uiso 1 1 calc R U
C48 C 0.48745(12) 0.9184(4) 0.57504(19) 0.0325(10) Uani 1 1 d . .
H48 H 0.4775 0.9548 0.5396 0.039 Uiso 1 1 calc R U
C49 C 0.46386(13) 0.8431(4) 0.5932(2) 0.0361(11) Uani 1 1 d . .
H49 H 0.4377 0.8274 0.5700 0.043 Uiso 1 1 calc R U
C50 C 0.47825(13) 0.7906(4) 0.6449(2) 0.0339(10) Uani 1 1 d . .
H50 H 0.4616 0.7405 0.6575 0.041 Uiso 1 1 calc R U
C51 C 0.51697(12) 0.8108(3) 0.67866(17) 0.0253(8) Uani 1 1 d . .
H51 H 0.5268 0.7738 0.7139 0.030 Uiso 1 1 calc R U
C52 C 0.3239(2) 0.3914(6) 0.5520(4) 0.095(3) Uani 1 1 d . .
H52A H 0.3176 0.3272 0.5274 0.114 Uiso 1 1 calc R U
H52B H 0.3063 0.3902 0.5787 0.114 Uiso 1 1 calc R U
C53 C 0.4778(3) 0.4928(6) 0.6122(4) 0.093(3) Uani 1 1 d . .
H53A H 0.4927 0.4905 0.5824 0.112 Uiso 1 1 calc R U
H53B H 0.4603 0.4301 0.6085 0.112 Uiso 1 1 calc R U
H53C H 0.4615 0.5579 0.6075 0.112 Uiso 1 1 calc R U
C54 C 0.5082(2) 0.4929(6) 0.6726(4) 0.083(2) Uani 1 1 d . .
H54A H 0.5250 0.4277 0.6769 0.100 Uiso 1 1 calc R U
H54B H 0.5261 0.5556 0.6759 0.100 Uiso 1 1 calc R U
C55 C 0.4870(2) 0.4965(6) 0.7205(3) 0.082(2) Uani 1 1 d . .
H55A H 0.4700 0.5615 0.7154 0.099 Uiso 1 1 calc R U
H55B H 0.4688 0.4341 0.7162 0.099 Uiso 1 1 calc R U

loop_
_atom_site_aniso_label
_atom_site_aniso_U_11
_atom_site_aniso_U_22
_atom_site_aniso_U_33
_atom_site_aniso_U_23
_atom_site_aniso_U_13
_atom_site_aniso_U_12
Rh1 0.01598(14) 0.01467(14) 0.01398(14) -0.00025(10) 0.00219(10) -0.00030(10)
Cl1 0.0229(4) 0.0252(5) 0.0172(4) -0.0019(3) 0.0009(3) -0.0042(4)
Cl2 0.0959(15) 0.140(2) 0.0794(13) -0.0116(13) 0.0320(12) 0.0490(14)
Cl3 0.1066(18) 0.158(3) 0.1083(18) -0.0373(18) 0.0490(16) 0.0055(17)
P1 0.0176(4) 0.0168(4) 0.0152(4) 0.0001(3) 0.0041(4) -0.0002(3)
P2 0.0181(4) 0.0166(4) 0.0170(4) -0.0010(4) 0.0041(4) -0.0022(4)
O1 0.0274(14) 0.0154(13) 0.0267(14) -0.0001(11) 0.0097(12) 0.0007(11)
O2 0.0334(16) 0.0228(15) 0.0282(15) 0.0026(12) -0.0013(12) 0.0007(12)
N1 0.0170(15) 0.0207(16) 0.0154(14) -0.0003(12) 0.0026(12) 0.0005(12)
C1 0.0175(17) 0.0171(17) 0.0218(18) 0.0014(14) 0.0077(15) 0.0003(14)
C2 0.0222(19) 0.026(2) 0.0204(18) 0.0072(15) 0.0025(15) 0.0020(16)
C3 0.028(2) 0.024(2) 0.038(2) 0.0125(18) 0.0069(19) 0.0037(17)
C4 0.033(2) 0.019(2) 0.049(3) 0.0060(19) 0.010(2) 0.0062(17)
C5 0.034(2) 0.019(2) 0.039(2) -0.0040(17) 0.0053(19) -0.0015(17)
C6 0.0209(18) 0.0169(18) 0.0268(19) -0.0010(15) 0.0082(16) -0.0002(14)
C7 0.0218(18) 0.0200(18) 0.0172(17) -0.0022(14) 0.0074(15) -0.0014(15)
C8 0.028(2) 0.027(2) 0.0221(19) -0.0089(16) 0.0043(16) -0.0022(17)
C9 0.039(2) 0.043(3) 0.019(2) -0.0038(18) -0.0017(18) -0.008(2)
C10 0.029(2) 0.026(2) 0.035(2) -0.0043(18) 0.0034(18) -0.0079(17)
C11 0.0203(18) 0.023(2) 0.029(2) -0.0092(16) 0.0110(16) -0.0045(15)
C12 0.025(2) 0.022(2) 0.040(2) 0.0042(18) 0.0001(18) 0.0003(16)
C13 0.035(3) 0.030(3) 0.067(4) -0.002(2) -0.002(2) 0.008(2)
C14 0.041(3) 0.021(2) 0.046(3) -0.0001(19) 0.004(2) -0.0019(19)
C15 0.052(3) 0.031(3) 0.047(3) 0.010(2) 0.012(2) -0.006(2)
C16 0.0249(19) 0.0235(19) 0.0157(17) -0.0025(14) 0.0065(15) -0.0022(15)
C17 0.044(3) 0.043(3) 0.020(2) -0.0013(19) 0.0077(19) 0.016(2)
C18 0.069(4) 0.051(3) 0.023(2) -0.005(2) 0.014(2) 0.022(3)
C19 0.065(3) 0.050(3) 0.015(2) -0.0035(19) 0.006(2) 0.004(3)
C20 0.038(3) 0.057(3) 0.020(2) 0.010(2) 0.0046(19) -0.001(2)
C21 0.029(2) 0.044(3) 0.0184(19) 0.0055(18) 0.0075(17) 0.0031(19)
C22 0.0208(18) 0.0221(18) 0.0148(17) 0.0020(14) 0.0077(14) 0.0032(15)
C23 0.0194(18) 0.029(2) 0.0214(19) -0.0004(16) 0.0026(15) 0.0015(16)
C24 0.0204(19) 0.036(2) 0.028(2) -0.0001(18) 0.0005(16) 0.0002(17)
C25 0.0205(19) 0.039(2) 0.025(2) 0.0081(17) 0.0066(16) 0.0112(17)
C26 0.031(2) 0.026(2) 0.026(2) 0.0015(17) 0.0132(17) 0.0053(17)
C27 0.0238(19) 0.023(2) 0.0197(18) -0.0012(15) 0.0066(15) 0.0007(15)
C28 0.0189(17) 0.0187(18) 0.0181(17) 0.0025(14) 0.0021(14) 0.0020(14)
C29 0.042(3) 0.028(2) 0.028(2) -0.0022(17) 0.0174(19) -0.0061(19)
C30 0.051(3) 0.036(3) 0.032(2) 0.003(2) 0.020(2) -0.016(2)
C31 0.040(3) 0.023(2) 0.039(2) 0.0001(18) 0.011(2) -0.0083(19)
C32 0.0237(19) 0.022(2) 0.026(2) -0.0021(16) 0.0053(16) -0.0006(15)
C33 0.0189(18) 0.0223(19) 0.0235(19) 0.0008(15) 0.0057(15) 0.0011(15)
C34 0.0239(19) 0.0198(19) 0.0193(18) -0.0021(14) 0.0076(15) -0.0025(15)
C35 0.032(2) 0.024(2) 0.028(2) -0.0033(17) 0.0148(18) -0.0043(17)
C36 0.046(3) 0.022(2) 0.043(3) -0.0082(19) 0.024(2) -0.0059(19)
C37 0.045(3) 0.031(2) 0.038(2) -0.0128(19) 0.025(2) -0.003(2)
C38 0.055(3) 0.042(3) 0.049(3) -0.015(2) 0.037(3) -0.011(2)
C39 0.052(3) 0.028(2) 0.047(3) -0.010(2) 0.030(2) -0.017(2)
C40 0.0189(18) 0.030(2) 0.026(2) 0.0077(16) 0.0100(16) 0.0014(16)
C41 0.031(2) 0.046(3) 0.029(2) 0.013(2) 0.0039(19) -0.004(2)
C42 0.041(3) 0.080(5) 0.047(3) 0.037(3) -0.002(2) 0.002(3)
C43 0.045(3) 0.073(5) 0.090(5) 0.063(4) 0.019(3) 0.018(3)
C44 0.038(3) 0.031(3) 0.091(5) 0.026(3) 0.029(3) 0.008(2)
C45 0.026(2) 0.024(2) 0.054(3) 0.0071(19) 0.019(2) 0.0003(17)
C46 0.0193(18) 0.0222(19) 0.0216(18) -0.0064(15) 0.0077(15) -0.0002(15)
C47 0.0214(19) 0.027(2) 0.0229(19) -0.0023(16) 0.0035(16) 0.0032(16)
C48 0.024(2) 0.037(2) 0.032(2) -0.0052(19) -0.0003(18) 0.0052(18)
C49 0.022(2) 0.041(3) 0.042(3) -0.015(2) 0.0015(19) 0.0002(19)
C50 0.022(2) 0.037(2) 0.045(3) -0.009(2) 0.0109(19) -0.0082(18)
C51 0.0234(19) 0.027(2) 0.026(2) -0.0062(16) 0.0080(16) -0.0036(16)
C52 0.061(4) 0.065(5) 0.158(9) -0.012(5) 0.029(5) -0.005(4)
C53 0.117(7) 0.061(5) 0.112(7) -0.043(5) 0.050(6) -0.023(5)
C54 0.068(5) 0.067(5) 0.127(7) -0.018(5) 0.048(5) -0.009(4)
C55 0.072(5) 0.048(4) 0.135(7) -0.015(4) 0.041(5) -0.004(3)

loop_
_atom_type_symbol
_atom_type_description
_atom_type_scat_dispersion_real
_atom_type_scat_dispersion_imag
_atom_type_scat_source
C C 0.0033 0.0016
;
International Tables for Crystallography
(Vol. C, Tables 4.2.6.8 and 6.1.1.4)
;
H H 0.0000 0.0000
;
International Tables for Crystallography
(Vol. C, Table 6.1.1.4)
;
N N 0.0061 0.0033
;
International Tables for Crystallography
(Vol. C, Tables 4.2.6.8 and 6.1.1.4)
;
O O 0.0106 0.0060
;
International Tables for Crystallography
(Vol. C, Tables 4.2.6.8 and 6.1.1.4)
;
Rh Rh -1.1178 0.9187
;
International Tables for Crystallography
(Vol. C, Tables 4.2.6.8 and 6.1.1.4)
;
P P 0.1023 0.0942
;
International Tables for Crystallography
(Vol. C, Tables 4.2.6.8 and 6.1.1.4)
;
Cl Cl 0.1484 0.1585
;
International Tables for Crystallography
(Vol. C, Tables 4.2.6.8 and 6.1.1.4)
;

loop_
_geom_angle_atom_site_label_1
_geom_angle_atom_site_label_2
_geom_angle_atom_site_label_3
_geom_angle
_geom_angle_site_symmetry_1
N1 Rh1 C1 79.09(14) .
N1 Rh1 O1 96.30(11) .
C1 Rh1 O1 174.65(13) .
N1 Rh1 P2 91.97(9) .
C1 Rh1 P2 88.43(11) .
O1 Rh1 P2 94.48(7) .
N1 Rh1 P1 92.27(9) .
C1 Rh1 P1 89.89(11) .
O1 Rh1 P1 87.57(7) .
P2 Rh1 P1 175.06(3) .
N1 Rh1 Cl1 172.96(9) .
C1 Rh1 Cl1 94.21(11) .
O1 Rh1 Cl1 90.50(8) .
P2 Rh1 Cl1 85.62(4) .
P1 Rh1 Cl1 89.88(4) .
C22 P1 C28 102.53(17) .
C22 P1 C16 103.99(17) .
C28 P1 C16 102.19(17) .
C22 P1 Rh1 114.97(12) .
C28 P1 Rh1 115.88(13) .
C16 P1 Rh1 115.46(13) .
C40 P2 C34 102.82(18) .
C40 P2 C46 104.72(18) .
C34 P2 C46 100.57(17) .
C40 P2 Rh1 112.48(13) .
C34 P2 Rh1 117.39(13) .
C46 P2 Rh1 116.98(13) .
C11 O1 Rh1 127.0(2) .
C7 N1 Rh1 119.8(3) .
C7 N1 H1 120.1 .
Rh1 N1 H1 120.1 .
C2 C1 C6 118.2(3) .
C2 C1 Rh1 128.2(3) .
C6 C1 Rh1 113.6(3) .
C1 C2 C3 120.0(4) .
C1 C2 H2 120.0 .
C3 C2 H2 120.0 .
C4 C3 C2 121.3(4) .
C4 C3 H3 119.4 .
C2 C3 H3 119.4 .
C5 C4 C3 119.6(4) .
C5 C4 H4 120.2 .
C3 C4 H4 120.2 .
C4 C5 C6 120.1(4) .
C4 C5 H5 119.9 .
C6 C5 H5 119.9 .
C5 C6 C1 120.7(4) .
C5 C6 C7 125.0(4) .
C1 C6 C7 114.3(3) .
N1 C7 C6 113.1(3) .
N1 C7 C8 124.3(3) .
C6 C7 C8 122.6(3) .
C7 C8 C9 113.6(3) .
C7 C8 C10 108.6(3) .
C9 C8 C10 110.6(4) .
C7 C8 H8 108.0 .
C9 C8 H8 108.0 .
C10 C8 H8 108.0 .
C8 C9 H9A 109.5 .
C8 C9 H9B 109.5 .
H9A C9 H9B 109.5 .
C8 C9 H9C 109.5 .
H9A C9 H9C 109.5 .
H9B C9 H9C 109.5 .
C8 C10 H10A 109.5 .
C8 C10 H10B 109.5 .
H10A C10 H10B 109.5 .
C8 C10 H10C 109.5 .
H10A C10 H10C 109.5 .
H10B C10 H10C 109.5 .
O1 C11 O2 126.9(4) .
O1 C11 C12 116.8(3) .
O2 C11 C12 116.2(4) .
C13 C12 C14 110.1(4) .
C13 C12 C15 108.8(4) .
C14 C12 C15 109.6(4) .
C13 C12 C11 109.5(3) .
C14 C12 C11 111.7(3) .
C15 C12 C11 107.1(4) .
C12 C13 H13A 109.5 .
C12 C13 H13B 109.5 .
H13A C13 H13B 109.5 .
C12 C13 H13C 109.5 .
H13A C13 H13C 109.5 .
H13B C13 H13C 109.5 .
C12 C14 H14A 109.5 .
C12 C14 H14B 109.5 .
H14A C14 H14B 109.5 .
C12 C14 H14C 109.5 .
H14A C14 H14C 109.5 .
H14B C14 H14C 109.5 .
C12 C15 H15A 109.5 .
C12 C15 H15B 109.5 .
H15A C15 H15B 109.5 .
C12 C15 H15C 109.5 .
H15A C15 H15C 109.5 .
H15B C15 H15C 109.5 .
C17 C16 C21 118.4(4) .
C17 C16 P1 123.2(3) .
C21 C16 P1 118.3(3) .
C16 C17 C18 120.6(4) .
C16 C17 H17 119.7 .
C18 C17 H17 119.7 .
C19 C18 C17 120.6(5) .
C19 C18 H18 119.7 .
C17 C18 H18 119.7 .
C20 C19 C18 119.2(4) .
C20 C19 H19 120.4 .
C18 C19 H19 120.4 .
C19 C20 C21 120.8(4) .
C19 C20 H20 119.6 .
C21 C20 H20 119.6 .
C20 C21 C16 120.3(4) .
C20 C21 H21 119.8 .
C16 C21 H21 119.8 .
C23 C22 C27 118.5(3) .
C23 C22 P1 120.9(3) .
C27 C22 P1 120.4(3) .
C24 C23 C22 120.3(4) .
C24 C23 H23 119.8 .
C22 C23 H23 119.8 .
C25 C24 C23 120.7(4) .
C25 C24 H24 119.6 .
C23 C24 H24 119.6 .
C24 C25 C26 119.4(4) .
C24 C25 H25 120.3 .
C26 C25 H25 120.3 .
C27 C26 C25 120.4(4) .
C27 C26 H26 119.8 .
C25 C26 H26 119.8 .
C26 C27 C22 120.7(4) .
C26 C27 H27 119.7 .
C22 C27 H27 119.7 .
C33 C28 C29 118.5(4) .
C33 C28 P1 121.1(3) .
C29 C28 P1 120.1(3) .
C30 C29 C28 120.2(4) .
C30 C29 H29 119.9 .
C28 C29 H29 119.9 .
C31 C30 C29 120.6(4) .
C31 C30 H30 119.7 .
C29 C30 H30 119.7 .
C30 C31 C32 120.0(4) .
C30 C31 H31 120.0 .
C32 C31 H31 120.0 .
C31 C32 C33 119.7(4) .
C31 C32 H32 120.1 .
C33 C32 H32 120.1 .
C28 C33 C32 120.9(4) .
C28 C33 H33 119.5 .
C32 C33 H33 119.5 .
C35 C34 C39 118.6(4) .
C35 C34 P2 122.2(3) .
C39 C34 P2 119.2(3) .
C34 C35 C36 120.3(4) .
C34 C35 H35 119.9 .
C36 C35 H35 119.9 .
C37 C36 C35 120.3(4) .
C37 C36 H36 119.8 .
C35 C36 H36 119.8 .
C38 C37 C36 119.9(4) .
C38 C37 H37 120.1 .
C36 C37 H37 120.1 .
C37 C38 C39 119.8(4) .
C37 C38 H38 120.1 .
C39 C38 H38 120.1 .
C38 C39 C34 121.1(4) .
C38 C39 H39 119.4 .
C34 C39 H39 119.4 .
C41 C40 C45 119.8(4) .
C41 C40 P2 119.3(3) .
C45 C40 P2 120.7(3) .
C40 C41 C42 119.8(5) .
C40 C41 H41 120.1 .
C42 C41 H41 120.1 .
C43 C42 C41 120.1(6) .
C43 C42 H42 120.0 .
C41 C42 H42 120.0 .
C42 C43 C44 120.1(5) .
C42 C43 H43 119.9 .
C44 C43 H43 119.9 .
C43 C44 C45 121.0(5) .
C43 C44 H44 119.5 .
C45 C44 H44 119.5 .
C44 C45 C40 119.2(5) .
C44 C45 H45 120.4 .
C40 C45 H45 120.4 .
C51 C46 C47 119.3(4) .
C51 C46 P2 122.9(3) .
C47 C46 P2 117.6(3) .
C48 C47 C46 120.5(4) .
C48 C47 H47 119.7 .
C46 C47 H47 119.7 .
C49 C48 C47 119.6(4) .
C49 C48 H48 120.2 .
C47 C48 H48 120.2 .
C50 C49 C48 120.2(4) .
C50 C49 H49 119.9 .
C48 C49 H49 119.9 .
C49 C50 C51 120.5(4) .
C49 C50 H50 119.8 .
C51 C50 H50 119.8 .
C50 C51 C46 119.8(4) .
C50 C51 H51 120.1 .
C46 C51 H51 120.1 .
Cl3 C52 Cl2 114.6(5) 6_565
Cl3 C52 H52A 108.6 6_565
Cl2 C52 H52A 108.6 .
Cl3 C52 H52B 108.6 6_565
Cl2 C52 H52B 108.6 .
H52A C52 H52B 107.6 .
C54 C53 H53A 109.5 .
C54 C53 H53B 109.5 .
H53A C53 H53B 109.5 .
C54 C53 H53C 109.5 .
H53A C53 H53C 109.5 .
H53B C53 H53C 109.5 .
C55 C54 C53 111.9(6) .
C55 C54 H54A 109.2 .
C53 C54 H54A 109.2 .
C55 C54 H54B 109.2 .
C53 C54 H54B 109.2 .
H54A C54 H54B 107.9 .
C55 C55 C54 116.2(8) 2_656
C55 C55 H55A 108.2 2_656
C54 C55 H55A 108.2 .
C55 C55 H55B 108.2 2_656
C54 C55 H55B 108.2 .
H55A C55 H55B 107.4 .

loop_
_geom_bond_atom_site_label_1
_geom_bond_atom_site_label_2
_geom_bond_distance
_geom_bond_site_symmetry_2
Rh1 N1 2.008(3) .
Rh1 C1 2.008(4) .
Rh1 O1 2.188(3) .
Rh1 P2 2.3645(11) .
Rh1 P1 2.3879(11) .
Rh1 Cl1 2.3890(10) .
Cl2 C52 1.765(8) .
Cl3 C52 1.640(9) 6_566
P1 C22 1.830(4) .
P1 C28 1.833(4) .
P1 C16 1.840(4) .
P2 C40 1.827(4) .
P2 C34 1.830(4) .
P2 C46 1.847(4) .
O1 C11 1.239(5) .
O2 C11 1.259(5) .
N1 C7 1.286(5) .
N1 H1 0.8800 .
C1 C2 1.392(5) .
C1 C6 1.420(5) .
C2 C3 1.395(6) .
C2 H2 0.9500 .
C3 C4 1.389(6) .
C3 H3 0.9500 .
C4 C5 1.375(6) .
C4 H4 0.9500 .
C5 C6 1.397(5) .
C5 H5 0.9500 .
C6 C7 1.464(5) .
C7 C8 1.505(5) .
C8 C9 1.525(6) .
C8 C10 1.546(6) .
C8 H8 1.0000 .
C9 H9A 0.9800 .
C9 H9B 0.9800 .
C9 H9C 0.9800 .
C10 H10A 0.9800 .
C10 H10B 0.9800 .
C10 H10C 0.9800 .
C11 C12 1.565(6) .
C12 C13 1.528(6) .
C12 C14 1.532(6) .
C12 C15 1.552(7) .
C13 H13A 0.9800 .
C13 H13B 0.9800 .
C13 H13C 0.9800 .
C14 H14A 0.9800 .
C14 H14B 0.9800 .
C14 H14C 0.9800 .
C15 H15A 0.9800 .
C15 H15B 0.9800 .
C15 H15C 0.9800 .
C16 C17 1.384(6) .
C16 C21 1.402(5) .
C17 C18 1.392(6) .
C17 H17 0.9500 .
C18 C19 1.383(7) .
C18 H18 0.9500 .
C19 C20 1.372(7) .
C19 H19 0.9500 .
C20 C21 1.389(6) .
C20 H20 0.9500 .
C21 H21 0.9500 .
C22 C23 1.395(5) .
C22 C27 1.400(5) .
C23 C24 1.394(5) .
C23 H23 0.9500 .
C24 C25 1.380(6) .
C24 H24 0.9500 .
C25 C26 1.387(6) .
C25 H25 0.9500 .
C26 C27 1.385(5) .
C26 H26 0.9500 .
C27 H27 0.9500 .
C28 C33 1.387(5) .
C28 C29 1.404(6) .
C29 C30 1.386(6) .
C29 H29 0.9500 .
C30 C31 1.378(6) .
C30 H30 0.9500 .
C31 C32 1.383(6) .
C31 H31 0.9500 .
C32 C33 1.396(5) .
C32 H32 0.9500 .
C33 H33 0.9500 .
C34 C35 1.383(5) .
C34 C39 1.388(6) .
C35 C36 1.393(6) .
C35 H35 0.9500 .
C36 C37 1.377(6) .
C36 H36 0.9500 .
C37 C38 1.376(7) .
C37 H37 0.9500 .
C38 C39 1.385(7) .
C38 H38 0.9500 .
C39 H39 0.9500 .
C40 C41 1.388(6) .
C40 C45 1.402(6) .
C41 C42 1.399(7) .
C41 H41 0.9500 .
C42 C43 1.374(10) .
C42 H42 0.9500 .
C43 C44 1.380(9) .
C43 H43 0.9500 .
C44 C45 1.384(7) .
C44 H44 0.9500 .
C45 H45 0.9500 .
C46 C51 1.395(6) .
C46 C47 1.396(5) .
C47 C48 1.395(5) .
C47 H47 0.9500 .
C48 C49 1.386(7) .
C48 H48 0.9500 .
C49 C50 1.382(7) .
C49 H49 0.9500 .
C50 C51 1.394(6) .
C50 H50 0.9500 .
C51 H51 0.9500 .
C52 Cl3 1.640(9) 6_565
C52 H52A 0.9900 .
C52 H52B 0.9900 .
C53 C54 1.558(11) .
C53 H53A 0.9800 .
C53 H53B 0.9800 .
C53 H53C 0.9800 .
C54 C55 1.513(10) .
C54 H54A 0.9900 .
C54 H54B 0.9900 .
C55 C55 1.473(15) 2_656
C55 H55A 0.9900 .
C55 H55B 0.9900 .

loop_
_geom_hbond_atom_site_label_D
_geom_hbond_atom_site_label_H
_geom_hbond_atom_site_label_A
_geom_hbond_distance_DA
_geom_hbond_distance_DH
_geom_hbond_distance_HA
_geom_hbond_angle_DHA
_geom_hbond_publ_flag
N1 H1 O2 2.817(4) 0.880 2.126 134.9 no

loop_
_geom_torsion_atom_site_label_1
_geom_torsion_atom_site_label_2
_geom_torsion_atom_site_label_3
_geom_torsion_atom_site_label_4
_geom_torsion
_geom_torsion_site_symmetry_4
C6 C1 C2 C3 3.4(6) .
Rh1 C1 C2 C3 -173.6(3) .
C1 C2 C3 C4 -1.2(6) .
C2 C3 C4 C5 -1.4(7) .
C3 C4 C5 C6 1.6(7) .
C4 C5 C6 C1 0.7(6) .
C4 C5 C6 C7 179.1(4) .
C2 C1 C6 C5 -3.2(6) .
Rh1 C1 C6 C5 174.2(3) .
C2 C1 C6 C7 178.2(3) .
Rh1 C1 C6 C7 -4.3(4) .
Rh1 N1 C7 C6 -3.7(4) .
Rh1 N1 C7 C8 173.3(3) .
C5 C6 C7 N1 -173.2(4) .
C1 C6 C7 N1 5.2(5) .
C5 C6 C7 C8 9.6(6) .
C1 C6 C7 C8 -171.9(3) .
N1 C7 C8 C9 14.9(6) .
C6 C7 C8 C9 -168.3(4) .
N1 C7 C8 C10 -108.6(4) .
C6 C7 C8 C10 68.2(5) .
Rh1 O1 C11 O2 4.2(6) .
Rh1 O1 C11 C12 -172.7(3) .
O1 C11 C12 C13 -143.2(4) .
O2 C11 C12 C13 39.5(5) .
O1 C11 C12 C14 -21.0(5) .
O2 C11 C12 C14 161.7(4) .
O1 C11 C12 C15 99.0(4) .
O2 C11 C12 C15 -78.3(4) .
C22 P1 C16 C17 -5.5(4) .
C28 P1 C16 C17 101.0(4) .
Rh1 P1 C16 C17 -132.3(4) .
C22 P1 C16 C21 178.4(3) .
C28 P1 C16 C21 -75.2(4) .
Rh1 P1 C16 C21 51.5(4) .
C21 C16 C17 C18 0.3(7) .
P1 C16 C17 C18 -175.9(4) .
C16 C17 C18 C19 -1.4(9) .
C17 C18 C19 C20 1.9(9) .
C18 C19 C20 C21 -1.3(8) .
C19 C20 C21 C16 0.2(8) .
C17 C16 C21 C20 0.3(7) .
P1 C16 C21 C20 176.7(4) .
C28 P1 C22 C23 17.1(3) .
C16 P1 C22 C23 123.3(3) .
Rh1 P1 C22 C23 -109.5(3) .
C28 P1 C22 C27 -167.9(3) .
C16 P1 C22 C27 -61.7(3) .
Rh1 P1 C22 C27 65.5(3) .
C27 C22 C23 C24 -2.3(6) .
P1 C22 C23 C24 172.8(3) .
C22 C23 C24 C25 1.0(6) .
C23 C24 C25 C26 0.7(6) .
C24 C25 C26 C27 -1.1(6) .
C25 C26 C27 C22 -0.2(6) .
C23 C22 C27 C26 1.9(6) .
P1 C22 C27 C26 -173.2(3) .
C22 P1 C28 C33 -94.6(3) .
C16 P1 C28 C33 157.8(3) .
Rh1 P1 C28 C33 31.4(3) .
C22 P1 C28 C29 79.3(3) .
C16 P1 C28 C29 -28.3(4) .
Rh1 P1 C28 C29 -154.7(3) .
C33 C28 C29 C30 0.4(6) .
P1 C28 C29 C30 -173.7(4) .
C28 C29 C30 C31 0.0(7) .
C29 C30 C31 C32 -0.3(7) .
C30 C31 C32 C33 0.2(7) .
C29 C28 C33 C32 -0.4(6) .
P1 C28 C33 C32 173.5(3) .
C31 C32 C33 C28 0.1(6) .
C40 P2 C34 C35 132.8(3) .
C46 P2 C34 C35 -119.3(4) .
Rh1 P2 C34 C35 8.8(4) .
C40 P2 C34 C39 -50.4(4) .
C46 P2 C34 C39 57.5(4) .
Rh1 P2 C34 C39 -174.5(3) .
C39 C34 C35 C36 1.3(6) .
P2 C34 C35 C36 178.0(3) .
C34 C35 C36 C37 -0.9(7) .
C35 C36 C37 C38 0.3(8) .
C36 C37 C38 C39 -0.2(8) .
C37 C38 C39 C34 0.6(8) .
C35 C34 C39 C38 -1.2(7) .
P2 C34 C39 C38 -178.0(4) .
C34 P2 C40 C41 -35.9(4) .
C46 P2 C40 C41 -140.6(3) .
Rh1 P2 C40 C41 91.3(3) .
C34 P2 C40 C45 149.3(3) .
C46 P2 C40 C45 44.6(4) .
Rh1 P2 C40 C45 -83.5(3) .
C45 C40 C41 C42 -1.9(7) .
P2 C40 C41 C42 -176.8(4) .
C40 C41 C42 C43 0.1(8) .
C41 C42 C43 C44 1.3(9) .
C42 C43 C44 C45 -0.9(8) .
C43 C44 C45 C40 -0.9(7) .
C41 C40 C45 C44 2.3(6) .
P2 C40 C45 C44 177.1(3) .
C40 P2 C46 C51 18.1(4) .
C34 P2 C46 C51 -88.3(3) .
Rh1 P2 C46 C51 143.3(3) .
C40 P2 C46 C47 -166.3(3) .
C34 P2 C46 C47 87.3(3) .
Rh1 P2 C46 C47 -41.0(3) .
C51 C46 C47 C48 -2.3(6) .
P2 C46 C47 C48 -178.2(3) .
C46 C47 C48 C49 1.6(6) .
C47 C48 C49 C50 0.4(7) .
C48 C49 C50 C51 -1.7(7) .
C49 C50 C51 C46 0.9(6) .
C47 C46 C51 C50 1.1(6) .
P2 C46 C51 C50 176.7(3) .
C53 C54 C55 C55 179.8(4) 2_656
